data_1506061
loop_
_publ_author_name
'Alegret, Carlos'
'Benet-Buchholz, Jordi'
'Riera, Antoni'

_publ_contact_author
;
    Dr. Benet-Buchholz, Jordi
    Institut Catal\`a d'Investigaci\'o Qu\'imica (ICIQ)    
    X-ray Diffraction Unit
    Avgda. Pa\=isos Catalans 16
    E-43007 Tarragona, Spain
;
_publ_section_title
;
 Stereodivergent syntheses of conduramines and aminocyclitols.
;
_journal_issue 14
_journal_name_full 'Organic letters'
_journal_page_first 3069
_journal_page_last 3072
_journal_paper_doi 10.1021/ol061022e
_journal_volume 8
_journal_year 2006
_chemical_absolute_configuration rm
_chemical_formula_sum 'C20 H31 N O9'
_chemical_formula_weight 429.46
_chemical_name_systematic
;

 ?

;
_space_group_IT_number 4
_symmetry_cell_setting monoclinic
_symmetry_space_group_name_Hall 'P 2yb'
_symmetry_space_group_name_H-M 'P 1 21 1'
_atom_sites_solution_hydrogens geom
_atom_sites_solution_primary direct
_atom_sites_solution_secondary difmap
_audit_creation_method SHELXL-97
_cell_angle_alpha 90.00
_cell_angle_beta 100.459(3)
_cell_angle_gamma 90.00
_cell_formula_units_Z 2
_cell_length_a 9.7600(6)
_cell_length_b 5.6869(4)
_cell_length_c 20.2700(13)
_cell_measurement_reflns_used 7562
_cell_measurement_temperature 100(2)
_cell_measurement_theta_max 45.01
_cell_measurement_theta_min 2.52
_cell_volume 1106.38(13)
_computing_cell_refinement 'Bruker-Nonius Apex v1.0-22 2002'
_computing_data_collection 'Bruker-Nonius Apex v1.0-22 2002'
_computing_data_reduction 'SAINT+ Version 7.06A Bruker-Nonius, 2004'
_computing_molecular_graphics 'Shelxtl Version 6.12 (Sheldrick, 2001)'
_computing_publication_material 'Shelxtl Version 6.12 (Sheldrick, 2001)'
_computing_structure_refinement 'Shelxtl Version 6.12 (Sheldrick, 2001)'
_computing_structure_solution 'Shelxtl Version 6.12 (Sheldrick, 2001)'
_diffrn_ambient_temperature 100(2)
_diffrn_detector_area_resol_mean 512
_diffrn_detector_type '4K CCD area detector APEX II'
_diffrn_measured_fraction_theta_full 0.982
_diffrn_measured_fraction_theta_max 0.982
_diffrn_measurement_device_type 'Kappa 4-axis goniometer bruker-nonius'
_diffrn_measurement_method
;
 Fullsphere data collection, phi and omega scans
;
_diffrn_measurement_specimen_support 'magnetic support whith 10 micron nylon fiber cryoloop'
_diffrn_radiation_monochromator 'Multilayer Montel 200 mirrors'
_diffrn_radiation_type MoK\a
_diffrn_radiation_wavelength 0.71073
_diffrn_reflns_av_R_equivalents 0.0552
_diffrn_reflns_av_sigmaI/netI 0.0461
_diffrn_reflns_limit_h_max 19
_diffrn_reflns_limit_h_min -19
_diffrn_reflns_limit_k_max 10
_diffrn_reflns_limit_k_min -11
_diffrn_reflns_limit_l_max 40
_diffrn_reflns_limit_l_min -40
_diffrn_reflns_number 62817
_diffrn_reflns_theta_full 45.39
_diffrn_reflns_theta_max 45.39
_diffrn_reflns_theta_min 2.52
_diffrn_source 'rotating anode X-ray tube'
_diffrn_source_current 90
_diffrn_source_power 50
_diffrn_source_size '3 mm x 0.3 mm fine focus'
_diffrn_source_type 'Bruker-Nonius FR 591'
_exptl_absorpt_coefficient_mu 0.101
_exptl_absorpt_correction_T_max 1.0000
_exptl_absorpt_correction_T_min 0.6161
_exptl_absorpt_correction_type empirical
_exptl_absorpt_process_details
; 
 SADABS Version 2.1 2003 Bruker-Nonius
 Blessing, Acta Cryst. (1995) A51 33-38
;
_exptl_crystal_colour colorless
_exptl_crystal_density_diffrn 1.289
_exptl_crystal_density_method 'not measured'
_exptl_crystal_description Plate
_exptl_crystal_F_000 460
_exptl_crystal_size_max 0.40
_exptl_crystal_size_mid 0.20
_exptl_crystal_size_min 0.05
_refine_diff_density_max 0.737
_refine_diff_density_min -0.319
_refine_diff_density_rms 0.073
_refine_ls_abs_structure_details 'Flack H D (1983), Acta Cryst. A39, 876-881'
_refine_ls_abs_structure_Flack 0.1(3)
_refine_ls_extinction_method none
_refine_ls_goodness_of_fit_ref 1.070
_refine_ls_hydrogen_treatment refall
_refine_ls_matrix_type full
_refine_ls_number_parameters 395
_refine_ls_number_reflns 16859
_refine_ls_number_restraints 1
_refine_ls_restrained_S_all 1.070
_refine_ls_R_factor_all 0.0524
_refine_ls_R_factor_gt 0.0439
_refine_ls_shift/su_max 0.001
_refine_ls_shift/su_mean 0.000
_refine_ls_structure_factor_coef Fsqd
_refine_ls_weighting_details 'calc w=1/[\s^2^(Fo^2^)+(0.0644P)^2^+0.0157P] where P=(Fo^2^+2Fc^2^)/3'
_refine_ls_weighting_scheme calc
_refine_ls_wR_factor_gt 0.1102
_refine_ls_wR_factor_ref 0.1165
_reflns_number_gt 14891
_reflns_number_total 16859
_reflns_threshold_expression >2sigma(I)
_cod_data_source_file ol061022esi20060428_063129.cif
_cod_data_source_block cam22203a_0m
_cod_depositor_comments
;
The following automatic conversions were performed:
'_diffrn_measurement_specimen_suppport' tag replaced with
'_diffrn_measurement_specimen_support'.

Automatic conversion script
Id: cif_correct_tags 1440 2010-10-19 06:21:57Z saulius 

The following automatic conversions were performed:

'_symmetry_cell_setting' value 'Monoclinic' changed to 'monoclinic'
according to /home/saulius/struct/CIF-dictionaries/cif_core.dic
dictionary named 'cif_core.dic' version 2.4.1 from 2010-06-29.

Automatic conversion script
Id: cif_fix_values 1715 2011-07-08 13:25:40Z adriana 
;
_cod_original_sg_symbol_H-M P2(1)
_cod_database_code 1506061

loop_
_symmetry_equiv_pos_as_xyz
'x, y, z'
'-x, y+1/2, -z'

loop_
_atom_site_label
_atom_site_type_symbol
_atom_site_fract_x
_atom_site_fract_y
_atom_site_fract_z
_atom_site_U_iso_or_equiv
_atom_site_adp_type
_atom_site_occupancy
_atom_site_symmetry_multiplicity
_atom_site_calc_flag
C1 C 0.20404(6) 0.78092(11) 0.25842(3) 0.01273(7) Uani 1 1 d
N1 N 0.08239(5) 0.89652(12) 0.27656(3) 0.01477(8) Uani 1 1 d
O1 O 0.00901(5) 0.67263(10) 0.18225(2) 0.01504(7) Uani 1 1 d
C2 C -0.04584(6) 0.81962(13) 0.22945(3) 0.01453(8) Uani 1 1 d
O2 O -0.03086(6) 1.10084(13) 0.34710(3) 0.02121(10) Uani 1 1 d
C3 C 0.14765(6) 0.75153(12) 0.18389(3) 0.01314(8) Uani 1 1 d
H3 H 0.1474(16) 0.901(3) 0.1645(7) 0.016(3) Uiso 1 1 d
O3 O 0.19795(5) 0.99733(11) 0.37761(2) 0.01681(8) Uani 1 1 d
C4 C 0.23846(6) 0.58606(12) 0.15265(3) 0.01364(8) Uani 1 1 d
H4 H 0.2376(16) 0.429(3) 0.1670(8) 0.019(3) Uiso 1 1 d
O4 O 0.18592(6) 0.57464(10) 0.08177(2) 0.01653(8) Uani 1 1 d
C5 C 0.38334(6) 0.69902(12) 0.16213(3) 0.01430(8) Uani 1 1 d
H5 H 0.3742(15) 0.839(3) 0.1363(7) 0.017(3) Uiso 1 1 d
O5 O 0.20662(9) 0.17954(13) 0.08106(3) 0.02659(12) Uani 1 1 d
C6 C 0.44461(6) 0.76337(12) 0.23514(3) 0.01383(8) Uani 1 1 d
H6 H 0.5271(15) 0.853(3) 0.2361(7) 0.015(3) Uiso 1 1 d
O6 O 0.47289(5) 0.53486(10) 0.13662(3) 0.01681(7) Uani 1 1 d
C7 C 0.34284(6) 0.90928(12) 0.26797(3) 0.01472(8) Uani 1 1 d
H7A H 0.3793(16) 0.930(3) 0.3146(7) 0.016(3) Uiso 1 1 d
H7B H 0.3317(17) 1.061(4) 0.2474(8) 0.023(4) Uiso 1 1 d
O7 O 0.56363(8) 0.82426(13) 0.08232(5) 0.02832(14) Uani 1 1 d
C8 C 0.07425(6) 1.00659(13) 0.33530(3) 0.01488(8) Uani 1 1 d
O8 O 0.47981(5) 0.54229(10) 0.26974(2) 0.01436(6) Uani 1 1 d
C9 C 0.22033(7) 1.12773(13) 0.44129(3) 0.01593(9) Uani 1 1 d
O9 O 0.61251(6) 0.73557(11) 0.35557(3) 0.01904(8) Uani 1 1 d
C10 C 0.20617(15) 1.38953(19) 0.42791(5) 0.0326(2) Uani 1 1 d
H10A H 0.237(2) 1.461(5) 0.4702(11) 0.049(6) Uiso 1 1 d
H10B H 0.266(2) 1.446(5) 0.3994(10) 0.043(6) Uiso 1 1 d
H10C H 0.1147(19) 1.428(4) 0.4082(9) 0.031(5) Uiso 1 1 d
C11 C 0.12276(8) 1.04148(17) 0.48661(4) 0.02094(11) Uani 1 1 d
H11C H 0.0217(16) 1.076(4) 0.4693(8) 0.024(4) Uiso 1 1 d
H11B H 0.1453(16) 1.118(3) 0.5298(7) 0.019(3) Uiso 1 1 d
H11A H 0.134(2) 0.868(4) 0.4956(10) 0.036(5) Uiso 1 1 d
C12 C 0.37009(8) 1.0628(2) 0.47133(4) 0.02402(15) Uani 1 1 d
H12B H 0.3800(19) 0.897(4) 0.4777(9) 0.030(4) Uiso 1 1 d
H12C H 0.428(2) 1.099(5) 0.4419(11) 0.049(6) Uiso 1 1 d
H12A H 0.3996(18) 1.142(4) 0.5159(9) 0.032(4) Uiso 1 1 d
C13 C -0.13814(7) 0.66525(17) 0.26384(4) 0.02054(11) Uani 1 1 d
H13A H -0.171(2) 0.755(5) 0.2940(10) 0.040(5) Uiso 1 1 d
H13B H -0.2141(17) 0.603(4) 0.2280(8) 0.025(4) Uiso 1 1 d
H13C H -0.0858(18) 0.536(4) 0.2860(8) 0.028(4) Uiso 1 1 d
C14 C -0.12331(8) 1.02864(16) 0.19380(4) 0.02102(11) Uani 1 1 d
H14B H -0.1510(19) 1.132(4) 0.2219(9) 0.036(5) Uiso 1 1 d
H14A H -0.0609(18) 1.128(4) 0.1711(8) 0.026(4) Uiso 1 1 d
H14C H -0.2053(18) 0.979(4) 0.1610(8) 0.026(4) Uiso 1 1 d
C15 C 0.17558(7) 0.36227(13) 0.05182(3) 0.01570(9) Uani 1 1 d
C16 C 0.12327(9) 0.38709(18) -0.02181(3) 0.02288(13) Uani 1 1 d
H16C H 0.188(3) 0.466(7) -0.0447(14) 0.074(8) Uiso 1 1 d
H16A H 0.103(2) 0.244(5) -0.0443(11) 0.051(6) Uiso 1 1 d
H16B H 0.046(3) 0.484(6) -0.0326(11) 0.056(7) Uiso 1 1 d
C17 C 0.55659(6) 0.61906(13) 0.09591(3) 0.01533(8) Uani 1 1 d
C18 C 0.64018(8) 0.42601(16) 0.07214(4) 0.02163(12) Uani 1 1 d
H18C H 0.6044(18) 0.278(4) 0.0768(9) 0.027(4) Uiso 1 1 d
H18B H 0.730(2) 0.418(4) 0.1015(9) 0.036(5) Uiso 1 1 d
H18A H 0.6489(19) 0.453(4) 0.0254(9) 0.030(4) Uiso 1 1 d
C19 C 0.57478(6) 0.55276(12) 0.32769(3) 0.01423(8) Uani 1 1 d
C20 C 0.62854(8) 0.31480(15) 0.35021(4) 0.01894(10) Uani 1 1 d
H20A H 0.568(2) 0.197(5) 0.3351(11) 0.050(6) Uiso 1 1 d
H20B H 0.657(2) 0.311(5) 0.3992(11) 0.044(6) Uiso 1 1 d
H20C H 0.700(3) 0.283(6) 0.3298(12) 0.056(7) Uiso 1 1 d
H1 H 0.2136(15) 0.624(3) 0.2783(7) 0.016(3) Uiso 1 1 d

loop_
_atom_site_aniso_label
_atom_site_aniso_U_11
_atom_site_aniso_U_22
_atom_site_aniso_U_33
_atom_site_aniso_U_23
_atom_site_aniso_U_13
_atom_site_aniso_U_12
C1 0.01257(15) 0.0131(2) 0.01219(16) -0.00096(14) 0.00149(13) 0.00067(14)
N1 0.01198(14) 0.0186(2) 0.01317(15) -0.00393(14) 0.00075(12) 0.00161(14)
O1 0.01373(14) 0.0170(2) 0.01376(14) -0.00330(13) 0.00086(11) -0.00035(13)
C2 0.01255(16) 0.0164(2) 0.01380(17) -0.00168(16) 0.00016(13) 0.00098(15)
O2 0.01730(17) 0.0266(3) 0.01912(18) -0.00561(18) 0.00169(14) 0.00795(17)
C3 0.01408(16) 0.0133(2) 0.01163(16) -0.00050(14) 0.00130(13) 0.00085(15)
O3 0.01425(14) 0.0221(2) 0.01318(14) -0.00537(14) 0.00006(11) 0.00194(14)
C4 0.01645(17) 0.0129(2) 0.01117(15) 0.00023(14) 0.00150(13) 0.00216(15)
O4 0.02391(19) 0.0147(2) 0.01004(13) -0.00041(12) 0.00052(12) 0.00457(15)
C5 0.01634(18) 0.0129(2) 0.01425(17) 0.00097(15) 0.00429(14) 0.00254(15)
O5 0.0432(4) 0.0141(2) 0.0207(2) -0.00008(17) 0.0011(2) -0.0018(2)
C6 0.01382(16) 0.0124(2) 0.01545(18) -0.00004(15) 0.00304(14) 0.00043(14)
O6 0.02052(17) 0.01414(19) 0.01760(16) 0.00191(14) 0.00830(13) 0.00412(15)
C7 0.01351(16) 0.0135(2) 0.01686(19) -0.00281(16) 0.00211(14) -0.00003(15)
O7 0.0281(3) 0.0158(2) 0.0463(4) 0.0034(2) 0.0206(3) 0.0002(2)
C8 0.01387(16) 0.0162(2) 0.01401(17) -0.00274(16) 0.00108(13) 0.00253(16)
O8 0.01463(13) 0.01279(18) 0.01479(14) 0.00029(12) 0.00035(11) 0.00020(12)
C9 0.0199(2) 0.0145(2) 0.01299(17) -0.00214(15) 0.00199(15) -0.00177(17)
O9 0.02037(18) 0.0162(2) 0.01906(19) -0.00266(15) -0.00052(15) -0.00214(15)
C10 0.0535(6) 0.0156(3) 0.0257(3) 0.0006(3) -0.0006(4) -0.0052(4)
C11 0.0204(2) 0.0252(3) 0.0184(2) -0.0006(2) 0.00674(18) 0.0016(2)
C12 0.0173(2) 0.0376(5) 0.0162(2) -0.0036(2) 0.00042(17) -0.0052(3)
C13 0.0171(2) 0.0243(3) 0.0208(2) -0.0023(2) 0.00493(18) -0.0039(2)
C14 0.0216(2) 0.0200(3) 0.0191(2) -0.0009(2) -0.00262(18) 0.0061(2)
C15 0.01771(19) 0.0160(2) 0.01335(18) -0.00139(16) 0.00267(15) -0.00136(17)
C16 0.0280(3) 0.0268(4) 0.0128(2) -0.0034(2) 0.00087(19) 0.0004(3)
C17 0.01392(17) 0.0150(2) 0.01730(19) -0.00085(16) 0.00350(14) 0.00012(16)
C18 0.0221(2) 0.0202(3) 0.0245(3) -0.0019(2) 0.0096(2) 0.0034(2)
C19 0.01322(15) 0.0147(2) 0.01449(17) -0.00019(15) 0.00179(13) -0.00106(15)
C20 0.0189(2) 0.0160(3) 0.0205(2) 0.00232(19) -0.00042(18) 0.00014(19)

loop_
_atom_type_symbol
_atom_type_description
_atom_type_scat_dispersion_real
_atom_type_scat_dispersion_imag
_atom_type_scat_source
C C 0.0033 0.0016 'International Tables Vol C Tables 4.2.6.8 and 6.1.1.4'
H H 0.0000 0.0000 'International Tables Vol C Tables 4.2.6.8 and 6.1.1.4'
N N 0.0061 0.0033 'International Tables Vol C Tables 4.2.6.8 and 6.1.1.4'
O O 0.0106 0.0060 'International Tables Vol C Tables 4.2.6.8 and 6.1.1.4'

loop_
_geom_angle_atom_site_label_1
_geom_angle_atom_site_label_2
_geom_angle_atom_site_label_3
_geom_angle
N1 C1 C7 119.87(5)
N1 C1 C3 97.78(4)
C7 C1 C3 109.43(5)
C8 N1 C1 127.33(5)
C8 N1 C2 121.24(5)
C1 N1 C2 109.38(5)
C3 O1 C2 105.53(5)
O1 C2 N1 102.97(4)
O1 C2 C13 106.99(6)
N1 C2 C13 111.98(5)
O1 C2 C14 110.48(5)
N1 C2 C14 111.19(6)
C13 C2 C14 112.70(6)
O1 C3 C4 115.02(5)
O1 C3 C1 103.26(4)
C4 C3 C1 110.57(5)
C8 O3 C9 120.77(5)
O4 C4 C3 108.52(5)
O4 C4 C5 107.33(5)
C3 C4 C5 106.55(5)
C15 O4 C4 118.37(5)
O6 C5 C4 106.86(5)
O6 C5 C6 110.20(5)
C4 C5 C6 114.16(5)
O8 C6 C7 111.96(5)
O8 C6 C5 106.03(5)
C7 C6 C5 112.14(5)
C17 O6 C5 117.67(6)
C1 C7 C6 108.48(5)
O2 C8 O3 125.48(6)
O2 C8 N1 123.99(6)
O3 C8 N1 110.53(5)
C19 O8 C6 116.40(5)
O3 C9 C10 110.13(6)
O3 C9 C11 111.01(6)
C10 C9 C11 112.25(8)
O3 C9 C12 101.98(6)
C10 C9 C12 111.07(8)
C11 C9 C12 109.95(6)
O5 C15 O4 123.96(6)
O5 C15 C16 125.57(7)
O4 C15 C16 110.46(6)
O7 C17 O6 123.35(6)
O7 C17 C18 125.42(7)
O6 C17 C18 111.22(6)
O9 C19 O8 122.96(6)
O9 C19 C20 125.21(6)
O8 C19 C20 111.80(6)

loop_
_geom_bond_atom_site_label_1
_geom_bond_atom_site_label_2
_geom_bond_distance
C1 N1 1.4613(7)
C1 C7 1.5200(8)
C1 C3 1.5204(8)
N1 C8 1.3603(8)
N1 C2 1.4950(8)
O1 C3 1.4203(8)
O1 C2 1.4446(8)
C2 C13 1.5152(10)
C2 C14 1.5194(11)
O2 C8 1.2190(8)
C3 C4 1.5085(8)
O3 C8 1.3490(8)
O3 C9 1.4703(8)
C4 O4 1.4366(7)
C4 C5 1.5332(9)
O4 C15 1.3473(9)
C5 O6 1.4376(8)
C5 C6 1.5363(9)
O5 C15 1.2074(10)
C6 O8 1.4503(9)
C6 C7 1.5356(8)
O6 C17 1.3499(8)
O7 C17 1.2038(10)
O8 C19 1.3591(7)
C9 C10 1.5151(13)
C9 C11 1.5196(10)
C9 C12 1.5233(11)
O9 C19 1.2084(9)
C15 C16 1.4938(9)
C17 C18 1.4986(10)
C19 C20 1.4926(11)

loop_
_geom_torsion_atom_site_label_1
_geom_torsion_atom_site_label_2
_geom_torsion_atom_site_label_3
_geom_torsion_atom_site_label_4
_geom_torsion
C7 C1 N1 C8 -50.12(10)
C3 C1 N1 C8 -167.88(7)
C7 C1 N1 C2 146.21(6)
C3 C1 N1 C2 28.45(6)
C3 O1 C2 N1 -25.00(6)
C3 O1 C2 C13 -143.17(5)
C3 O1 C2 C14 93.82(6)
C8 N1 C2 O1 -168.76(6)
C1 N1 C2 O1 -3.92(7)
C8 N1 C2 C13 -54.16(9)
C1 N1 C2 C13 110.68(6)
C8 N1 C2 C14 72.92(8)
C1 N1 C2 C14 -122.24(6)
C2 O1 C3 C4 164.75(5)
C2 O1 C3 C1 44.19(6)
N1 C1 C3 O1 -43.70(6)
C7 C1 C3 O1 -169.24(5)
N1 C1 C3 C4 -167.24(5)
C7 C1 C3 C4 67.22(7)
O1 C3 C4 O4 66.86(7)
C1 C3 C4 O4 -176.67(5)
O1 C3 C4 C5 -177.84(5)
C1 C3 C4 C5 -61.38(6)
C3 C4 O4 C15 -135.57(6)
C5 C4 O4 C15 109.65(6)
O4 C4 C5 O6 -67.78(6)
C3 C4 C5 O6 176.12(5)
O4 C4 C5 C6 170.11(5)
C3 C4 C5 C6 54.02(7)
O6 C5 C6 O8 -49.11(6)
C4 C5 C6 O8 71.14(6)
O6 C5 C6 C7 -171.58(5)
C4 C5 C6 C7 -51.33(7)
C4 C5 O6 C17 133.57(6)
C6 C5 O6 C17 -101.88(6)
N1 C1 C7 C6 -171.42(5)
C3 C1 C7 C6 -59.82(6)
O8 C6 C7 C1 -66.85(6)
C5 C6 C7 C1 52.19(7)
C9 O3 C8 O2 -6.81(12)
C9 O3 C8 N1 172.78(6)
C1 N1 C8 O2 179.65(8)
C2 N1 C8 O2 -18.42(12)
C1 N1 C8 O3 0.05(10)
C2 N1 C8 O3 161.98(6)
C7 C6 O8 C19 -78.11(6)
C5 C6 O8 C19 159.30(5)
C8 O3 C9 C10 -62.68(10)
C8 O3 C9 C11 62.26(9)
C8 O3 C9 C12 179.34(7)
C4 O4 C15 O5 0.74(10)
C4 O4 C15 C16 -178.29(6)
C5 O6 C17 O7 3.04(11)
C5 O6 C17 C18 -178.43(6)
C6 O8 C19 O9 11.64(8)
C6 O8 C19 C20 -166.31(5)

loop_
_cod_related_entry_id
_cod_related_entry_database
_cod_related_entry_code
1 ChemSpider 21199781
